data_7119070
loop_
_publ_author_name
'Alexander Hinz'
'Axel Schulz'
'Alexander Villinger'

_publ_section_title
;
 On the behaviour of biradicaloid [P(mu-NTer)]2 towards Lewis acids and
 bases
;
_journal_name_full Chem.Commun.
_journal_page_first 6328
_journal_volume 52
_journal_year 2016
_chemical_formula_moiety '0.33 (C48 H50 N2 P2 Au2 Cl2), 0.66 (C48 H50 N2 P2 Au Cl), 0.5 (C6 H6)'
_chemical_formula_sum 'C51 H53 Au1.33 Cl1.33 N2 P2'
_chemical_formula_weight 1065.59
_chemical_name_systematic
;
 ?
;
_space_group_crystal_system triclinic
_space_group_IT_number 2
_space_group_name_Hall '-P 1'
_space_group_name_H-M_alt 'P -1'
_symmetry_space_group_name_Hall '-P 1'
_symmetry_space_group_name_H-M 'P -1'
_atom_sites_solution_hydrogens geom
_audit_creation_method SHELXL-2013
_audit_update_record
;
2016-03-03 deposited with the CCDC.
2016-04-07 downloaded from the CCDC.
;
_cell_angle_alpha 94.538(5)
_cell_angle_beta 94.411(5)
_cell_angle_gamma 114.833(5)
_cell_formula_units_Z 2
_cell_length_a 11.168(5)
_cell_length_b 12.029(5)
_cell_length_c 18.686(5)
_cell_measurement_reflns_used 9478
_cell_measurement_temperature 123(2)
_cell_measurement_theta_max 32.66
_cell_measurement_theta_min 2.42
_cell_volume 2254.1(15)
_computing_cell_refinement 'Bruker Apex V7.51A'
_computing_data_collection 'Bruker Apex V7.51A'
_computing_data_reduction 'Bruker SAINT'
_computing_molecular_graphics 'ORTEP-3v2.01 (Farrugia, 1997)'
_computing_publication_material SHELXL-2013
_computing_structure_refinement 'SHELXL-2013 (Sheldrick, 2013)'
_computing_structure_solution 'SHELXS-2013 (Sheldrick, 2013)'
_diffrn_ambient_temperature 123(2)
_diffrn_measured_fraction_theta_full 0.997
_diffrn_measured_fraction_theta_max 0.990
_diffrn_measurement_device_type 'Bruker Apex Kappa-II-CCD-diffractometer'
_diffrn_measurement_method 'phi and omega scans'
_diffrn_radiation_monochromator graphite
_diffrn_radiation_source 'sealed tube'
_diffrn_radiation_type MoK\a
_diffrn_radiation_wavelength 0.71073
_diffrn_reflns_av_R_equivalents 0.0483
_diffrn_reflns_av_unetI/netI 0.0389
_diffrn_reflns_Laue_measured_fraction_full 0.997
_diffrn_reflns_Laue_measured_fraction_max 0.990
_diffrn_reflns_limit_h_max 16
_diffrn_reflns_limit_h_min -16
_diffrn_reflns_limit_k_max 17
_diffrn_reflns_limit_k_min -18
_diffrn_reflns_limit_l_max 28
_diffrn_reflns_limit_l_min -28
_diffrn_reflns_number 87601
_diffrn_reflns_point_group_measured_fraction_full 0.997
_diffrn_reflns_point_group_measured_fraction_max 0.990
_diffrn_reflns_theta_full 25.240
_diffrn_reflns_theta_max 32.500
_diffrn_reflns_theta_min 1.101
_exptl_absorpt_coefficient_mu 4.527
_exptl_absorpt_correction_T_max 0.7464
_exptl_absorpt_correction_T_min 0.5998
_exptl_absorpt_correction_type multi-scan
_exptl_absorpt_process_details '(SADABS; Sheldrick, 2004)'
_exptl_crystal_colour orange
_exptl_crystal_density_diffrn 1.570
_exptl_crystal_description block
_exptl_crystal_F_000 1062
_exptl_crystal_size_max 0.220
_exptl_crystal_size_mid 0.120
_exptl_crystal_size_min 0.070
_refine_diff_density_max 1.676
_refine_diff_density_min -2.740
_refine_diff_density_rms 0.139
_refine_ls_extinction_coef .
_refine_ls_extinction_method none
_refine_ls_goodness_of_fit_ref 1.327
_refine_ls_hydrogen_treatment constr
_refine_ls_matrix_type full
_refine_ls_number_parameters 549
_refine_ls_number_reflns 16144
_refine_ls_number_restraints 0
_refine_ls_restrained_S_all 1.327
_refine_ls_R_factor_all 0.0522
_refine_ls_R_factor_gt 0.0434
_refine_ls_shift/su_max 0.001
_refine_ls_shift/su_mean 0.000
_refine_ls_structure_factor_coef Fsqd
_refine_ls_weighting_details 'w=1/[\s^2^(Fo^2^)+9.4339P] where P=(Fo^2^+2Fc^2^)/3'
_refine_ls_weighting_scheme calc
_refine_ls_wR_factor_gt 0.1011
_refine_ls_wR_factor_ref 0.1034
_reflns_Friedel_coverage 0.000
_reflns_Friedel_fraction_full .
_reflns_Friedel_fraction_max .
_reflns_number_gt 14357
_reflns_number_total 16144
_reflns_threshold_expression 'I > 2\s(I)'
_cod_data_source_file c6cc01935h2.cif
_cod_data_source_block ah172e
_cod_database_code 7119070
_shelx_space_group_comment
;
The symmetry employed for this shelxl refinement is uniquely defined
by the following loop, which should always be used as a source of
symmetry information in preference to the above space-group names.
They are only intended as comments.
;
_shelx_estimated_absorpt_t_min 0.436
_shelx_estimated_absorpt_t_max 0.742
_shelxl_version_number 2013-4

loop_
_space_group_symop_operation_xyz
'x, y, z'
'-x, -y, -z'

loop_
_atom_site_label
_atom_site_type_symbol
_atom_site_fract_x
_atom_site_fract_y
_atom_site_fract_z
_atom_site_U_iso_or_equiv
_atom_site_adp_type
_atom_site_occupancy
_atom_site_site_symmetry_order
_atom_site_calc_flag
_atom_site_refinement_flags_posn
_atom_site_refinement_flags_adp
_atom_site_refinement_flags_occupancy
_atom_site_disorder_assembly
_atom_site_disorder_group
P1 P 0.21056(10) 0.35415(9) 0.22322(6) 0.0226(2) Uani 1 1 d . . . . .
P2 P 0.26071(10) 0.57032(10) 0.28856(7) 0.0257(2) Uani 1 1 d . . . . .
Au1 Au 0.29552(2) 0.24452(2) 0.28195(2) 0.02166(4) Uani 1 1 d . . . . .
Cl1 Cl 0.38958(11) 0.12862(11) 0.33507(7) 0.0340(3) Uani 1 1 d . . . . .
Au2 Au 0.05650(5) 0.26132(4) 0.13636(3) 0.0217(1) Uani 0.3320(8) 1 d . . P A 3
Cl2 Cl -0.1195(4) 0.1647(4) 0.0477(2) 0.0413(9) Uani 0.3320(8) 1 d . . P A 3
N1 N 0.3367(3) 0.5079(3) 0.2371(2) 0.0215(7) Uani 1 1 d . . . . .
N2 N 0.1424(3) 0.4291(3) 0.28269(19) 0.0190(6) Uani 1 1 d . . . . .
C1 C 0.4702(4) 0.5581(4) 0.2207(2) 0.0226(8) Uani 1 1 d . . . . .
C2 C 0.5033(4) 0.5093(4) 0.1585(3) 0.0266(9) Uani 1 1 d . . . . .
C3 C 0.6364(5) 0.5606(5) 0.1455(3) 0.0355(11) Uani 1 1 d . . . . .
H3 H 0.6601 0.5291 0.1047 0.043 Uiso 1 1 calc R U . . .
C4 C 0.7330(5) 0.6563(5) 0.1915(3) 0.0402(13) Uani 1 1 d . . . . .
H4 H 0.8209 0.6885 0.1819 0.048 Uiso 1 1 calc R U . . .
C5 C 0.6992(4) 0.7051(4) 0.2528(3) 0.0351(11) Uani 1 1 d . . . . .
H5 H 0.7651 0.7700 0.2837 0.042 Uiso 1 1 calc R U . . .
C6 C 0.5682(4) 0.6583(4) 0.2684(3) 0.0261(9) Uani 1 1 d . . . . .
C7 C 0.4030(5) 0.4097(4) 0.1052(3) 0.0282(9) Uani 1 1 d . . . . .
C8 C 0.3132(5) 0.4347(5) 0.0588(3) 0.0344(11) Uani 1 1 d . . . . .
C9 C 0.2225(6) 0.3421(6) 0.0091(3) 0.0442(13) Uani 1 1 d . . . . .
H9 H 0.1624 0.3586 -0.0203 0.053 Uiso 1 1 calc R U . . .
C10 C 0.2170(6) 0.2234(6) 0.0013(3) 0.0458(13) Uani 1 1 d . . . . .
C11 C 0.3074(6) 0.2009(5) 0.0458(3) 0.0408(12) Uani 1 1 d . . . . .
H11 H 0.3059 0.1228 0.0406 0.049 Uiso 1 1 calc R U . . .
C12 C 0.4003(5) 0.2910(4) 0.0979(3) 0.0300(9) Uani 1 1 d . . . . .
C13 C 0.3205(6) 0.5631(5) 0.0630(3) 0.0438(13) Uani 1 1 d . . . . .
H13A H 0.2659 0.5683 0.0223 0.066 Uiso 1 1 calc R U . . .
H13B H 0.4109 0.6217 0.0623 0.066 Uiso 1 1 calc R U . . .
H13C H 0.2893 0.5810 0.1069 0.066 Uiso 1 1 calc R U . . .
C14 C 0.1187(9) 0.1247(7) -0.0564(4) 0.074(2) Uani 1 1 d . . . . .
H14A H 0.1469 0.0601 -0.0653 0.111 Uiso 1 1 calc R U . . .
H14B H 0.1147 0.1603 -0.1002 0.111 Uiso 1 1 calc R U . . .
H14C H 0.0324 0.0911 -0.0402 0.111 Uiso 1 1 calc R U . . .
C15 C 0.4989(5) 0.2618(5) 0.1429(3) 0.0343(10) Uani 1 1 d . . . . .
H15A H 0.4647 0.1741 0.1432 0.051 Uiso 1 1 calc R U . . .
H15B H 0.5131 0.3012 0.1915 0.051 Uiso 1 1 calc R U . . .
H15C H 0.5815 0.2914 0.1226 0.051 Uiso 1 1 calc R U . . .
C16 C 0.5295(4) 0.7100(4) 0.3317(3) 0.0259(9) Uani 1 1 d . . . . .
C17 C 0.4997(4) 0.8125(4) 0.3283(3) 0.0266(9) Uani 1 1 d . . . . .
C18 C 0.4491(4) 0.8505(4) 0.3864(3) 0.0327(10) Uani 1 1 d . . . . .
H18 H 0.4285 0.9175 0.3839 0.039 Uiso 1 1 calc R U . . .
C19 C 0.4288(5) 0.7910(4) 0.4477(3) 0.0335(10) Uani 1 1 d . . . . .
C20 C 0.4641(5) 0.6936(4) 0.4520(3) 0.0344(10) Uani 1 1 d . . . . .
H20 H 0.4545 0.6557 0.4940 0.041 Uiso 1 1 calc R U . . .
C21 C 0.5134(4) 0.6513(4) 0.3952(3) 0.0290(9) Uani 1 1 d . . . . .
C22 C 0.5098(5) 0.8737(4) 0.2601(3) 0.0373(11) Uani 1 1 d . . . . .
H22A H 0.5141 0.9547 0.2713 0.056 Uiso 1 1 calc R U . . .
H22B H 0.4332 0.8251 0.2258 0.056 Uiso 1 1 calc R U . . .
H22C H 0.5886 0.8802 0.2399 0.056 Uiso 1 1 calc R U . . .
C23 C 0.3683(6) 0.8298(6) 0.5090(3) 0.0435(13) Uani 1 1 d . . . . .
H23A H 0.4272 0.8498 0.5531 0.065 Uiso 1 1 calc R U . . .
H23B H 0.2846 0.7633 0.5143 0.065 Uiso 1 1 calc R U . . .
H23C H 0.3547 0.9008 0.4986 0.065 Uiso 1 1 calc R U . . .
C24 C 0.5442(6) 0.5413(4) 0.4002(3) 0.0365(11) Uani 1 1 d . . . . .
H24A H 0.5628 0.5337 0.4502 0.055 Uiso 1 1 calc R U . . .
H24B H 0.6202 0.5524 0.3758 0.055 Uiso 1 1 calc R U . . .
H24C H 0.4691 0.4679 0.3780 0.055 Uiso 1 1 calc R U . . .
C25 C 0.0058(4) 0.3915(4) 0.2936(2) 0.0219(8) Uani 1 1 d . . . . .
C26 C -0.0615(4) 0.4597(4) 0.2692(3) 0.0261(9) Uani 1 1 d . . . . .
C27 C -0.1971(4) 0.4156(5) 0.2762(3) 0.0387(12) Uani 1 1 d . . . . .
H27 H -0.2436 0.4594 0.2604 0.046 Uiso 1 1 calc R U . . .
C28 C -0.2632(5) 0.3082(5) 0.3062(3) 0.0433(14) Uani 1 1 d . . . . .
H28 H -0.3542 0.2778 0.3083 0.052 Uiso 1 1 calc R U . . .
C29 C -0.1928(4) 0.2458(5) 0.3332(3) 0.0336(11) Uani 1 1 d . . . . .
H29 H -0.2374 0.1744 0.3542 0.040 Uiso 1 1 calc R U . . .
C30 C -0.0569(4) 0.2878(4) 0.3294(3) 0.0253(8) Uani 1 1 d . . . . .
C31 C 0.0074(4) 0.5782(4) 0.2388(2) 0.0241(8) Uani 1 1 d . . . . .
C32 C 0.0178(4) 0.5814(4) 0.1639(2) 0.0255(8) Uani 1 1 d . . . . .
C33 C 0.0829(5) 0.6951(5) 0.1393(3) 0.0319(10) Uani 1 1 d . . . . .
H33 H 0.0897 0.6973 0.0901 0.038 Uiso 1 1 calc R U . . .
C34 C 0.1383(4) 0.8054(4) 0.1848(3) 0.0290(9) Uani 1 1 d . . . . .
C35 C 0.1262(4) 0.8012(4) 0.2578(3) 0.0296(9) Uani 1 1 d . . . . .
H35 H 0.1627 0.8744 0.2891 0.036 Uiso 1 1 calc R U . . .
C36 C 0.0605(4) 0.6895(4) 0.2856(3) 0.0270(9) Uani 1 1 d . . . . .
C37 C -0.0431(7) 0.4657(6) 0.1130(3) 0.0524(16) Uani 1 1 d . . . . .
H37A H -0.0168 0.4829 0.0659 0.079 Uiso 1 1 calc R U . . .
H37B H -0.1382 0.4326 0.1103 0.079 Uiso 1 1 calc R U . . .
H37C H -0.0139 0.4068 0.1298 0.079 Uiso 1 1 calc R U . . .
C38 C 0.2109(5) 0.9267(5) 0.1567(3) 0.0413(12) Uani 1 1 d . . . . .
H38A H 0.1741 0.9826 0.1720 0.062 Uiso 1 1 calc R U . . .
H38B H 0.2015 0.9140 0.1048 0.062 Uiso 1 1 calc R U . . .
H38C H 0.3034 0.9610 0.1752 0.062 Uiso 1 1 calc R U . . .
C39 C 0.0489(6) 0.6899(5) 0.3648(3) 0.0409(12) Uani 1 1 d . . . . .
H39A H 0.1050 0.7707 0.3896 0.061 Uiso 1 1 calc R U . . .
H39B H 0.0761 0.6307 0.3832 0.061 Uiso 1 1 calc R U . . .
H39C H -0.0417 0.6688 0.3726 0.061 Uiso 1 1 calc R U . . .
C40 C 0.0152(4) 0.2254(4) 0.3676(2) 0.0219(8) Uani 1 1 d . . . . .
C41 C -0.0013(4) 0.1073(4) 0.3411(3) 0.0271(9) Uani 1 1 d . . . . .
C42 C 0.0566(4) 0.0473(4) 0.3825(3) 0.0288(9) Uani 1 1 d . . . . .
H42 H 0.0447 -0.0317 0.3652 0.035 Uiso 1 1 calc R U . . .
C43 C 0.1323(4) 0.1029(4) 0.4495(3) 0.0275(9) Uani 1 1 d . . . . .
C44 C 0.1482(4) 0.2200(4) 0.4736(3) 0.0299(9) Uani 1 1 d . . . . .
H44 H 0.1990 0.2585 0.5178 0.036 Uiso 1 1 calc R U . . .
C45 C 0.0913(4) 0.2834(4) 0.4345(2) 0.0250(8) Uani 1 1 d . . . . .
C46 C -0.0772(6) 0.0449(5) 0.2682(3) 0.0455(14) Uani 1 1 d . . . . .
H46A H -0.0710 -0.0318 0.2575 0.068 Uiso 1 1 calc R U . . .
H46B H -0.0402 0.0974 0.2319 0.068 Uiso 1 1 calc R U . . .
H46C H -0.1688 0.0292 0.2686 0.068 Uiso 1 1 calc R U . . .
C47 C 0.1967(5) 0.0367(5) 0.4918(3) 0.0373(11) Uani 1 1 d . . . . .
H47A H 0.2251 0.0768 0.5405 0.056 Uiso 1 1 calc R U . . .
H47B H 0.2722 0.0385 0.4696 0.056 Uiso 1 1 calc R U . . .
H47C H 0.1338 -0.0474 0.4921 0.056 Uiso 1 1 calc R U . . .
C48 C 0.1106(6) 0.4106(5) 0.4644(3) 0.0363(11) Uani 1 1 d . . . . .
H48A H 0.1456 0.4268 0.5146 0.054 Uiso 1 1 calc R U . . .
H48B H 0.0268 0.4155 0.4594 0.054 Uiso 1 1 calc R U . . .
H48C H 0.1718 0.4708 0.4382 0.054 Uiso 1 1 calc R U . . .
C49A C -0.443(3) -0.0439(19) 0.0760(13) 0.063(5) Uani 0.247(10) 1 d G . P B 1
H49A H -0.4577 -0.0983 0.1106 0.076 Uiso 0.247(10) 1 calc R U P B 1
C50A C -0.540(2) -0.0692(17) 0.0180(16) 0.064(5) Uani 0.247(10) 1 d G . P B 1
H50A H -0.6196 -0.1405 0.0137 0.076 Uiso 0.247(10) 1 calc R U P B 1
C51A C -0.519(2) 0.012(2) -0.0336(13) 0.066(5) Uani 0.247(10) 1 d G . P B 1
H51A H -0.5841 -0.0048 -0.0724 0.080 Uiso 0.247(10) 1 calc R U P B 1
C52A C -0.401(3) 0.119(2) -0.0272(14) 0.063(5) Uani 0.247(10) 1 d G . P B 1
H52A H -0.3866 0.1731 -0.0617 0.076 Uiso 0.247(10) 1 calc R U P B 1
C53A C -0.304(2) 0.1440(19) 0.0308(17) 0.064(5) Uani 0.247(10) 1 d G . P B 1
H53A H -0.2247 0.2153 0.0351 0.076 Uiso 0.247(10) 1 calc R U P B 1
C54A C -0.325(2) 0.063(2) 0.0824(13) 0.066(5) Uani 0.247(10) 1 d G . P B 1
H54A H -0.2603 0.0796 0.1213 0.080 Uiso 0.247(10) 1 calc R U P B 1
C49B C -0.367(3) 0.008(2) 0.1004(11) 0.063(5) Uani 0.253(10) 1 d G . P B 2
H49B H -0.3427 -0.0198 0.1418 0.076 Uiso 0.253(10) 1 calc R U P B 2
C50B C -0.491(2) -0.0606(17) 0.0607(14) 0.064(5) Uani 0.253(10) 1 d G . P B 2
H50B H -0.5496 -0.1338 0.0756 0.076 Uiso 0.253(10) 1 calc R U P B 2
C51B C -0.527(2) -0.019(2) -0.0012(14) 0.066(5) Uani 0.253(10) 1 d G . P B 2
H51B H -0.6100 -0.0651 -0.0277 0.080 Uiso 0.253(10) 1 calc R U P B 2
C52B C -0.439(3) 0.090(3) -0.0234(15) 0.063(5) Uani 0.253(10) 1 d G . P B 2
H52B H -0.4634 0.1176 -0.0648 0.076 Uiso 0.253(10) 1 calc R U P B 2
C53B C -0.315(2) 0.158(2) 0.0163(16) 0.064(5) Uani 0.253(10) 1 d G . P B 2
H53B H -0.2564 0.2316 0.0014 0.076 Uiso 0.253(10) 1 calc R U P B 2
C54B C -0.279(2) 0.117(2) 0.0782(13) 0.066(5) Uani 0.253(10) 1 d G . P B 2
H54B H -0.1961 0.1629 0.1047 0.080 Uiso 0.253(10) 1 calc R U P B 2

loop_
_atom_site_aniso_label
_atom_site_aniso_U_11
_atom_site_aniso_U_22
_atom_site_aniso_U_33
_atom_site_aniso_U_23
_atom_site_aniso_U_13
_atom_site_aniso_U_12
P1 0.0171(4) 0.0169(4) 0.0337(6) 0.0029(4) 0.0029(4) 0.0072(4)
P2 0.0152(4) 0.0188(5) 0.0401(7) -0.0025(4) 0.0082(4) 0.0045(4)
Au1 0.01692(7) 0.01716(7) 0.03373(9) 0.00862(5) 0.00772(5) 0.00834(5)
Cl1 0.0244(5) 0.0321(5) 0.0543(7) 0.0224(5) 0.0114(5) 0.0165(4)
Au2 0.0231(2) 0.0190(2) 0.0208(2) -0.00047(16) 0.00017(16) 0.00778(17)
Cl2 0.044(2) 0.0353(18) 0.0350(19) -0.0108(15) -0.0129(16) 0.0130(16)
N1 0.0174(14) 0.0157(14) 0.0330(19) 0.0064(13) 0.0099(13) 0.0068(12)
N2 0.0138(13) 0.0183(14) 0.0243(17) 0.0058(12) 0.0052(12) 0.0052(11)
C1 0.0168(16) 0.0197(17) 0.036(2) 0.0148(16) 0.0118(15) 0.0095(14)
C2 0.0258(19) 0.0244(19) 0.039(2) 0.0178(18) 0.0176(18) 0.0148(16)
C3 0.032(2) 0.040(3) 0.051(3) 0.026(2) 0.026(2) 0.024(2)
C4 0.022(2) 0.039(3) 0.072(4) 0.032(3) 0.024(2) 0.018(2)
C5 0.0176(18) 0.024(2) 0.065(3) 0.018(2) 0.007(2) 0.0074(16)
C6 0.0187(17) 0.0211(18) 0.043(3) 0.0161(17) 0.0091(17) 0.0101(15)
C7 0.033(2) 0.032(2) 0.030(2) 0.0140(18) 0.0169(18) 0.0205(19)
C8 0.037(2) 0.041(3) 0.037(3) 0.023(2) 0.017(2) 0.022(2)
C9 0.042(3) 0.054(3) 0.038(3) 0.025(3) 0.008(2) 0.018(3)
C10 0.055(3) 0.043(3) 0.035(3) 0.017(2) 0.009(2) 0.014(3)
C11 0.053(3) 0.035(3) 0.033(3) 0.012(2) 0.015(2) 0.015(2)
C12 0.038(2) 0.032(2) 0.031(2) 0.0162(19) 0.0196(19) 0.021(2)
C13 0.052(3) 0.044(3) 0.050(3) 0.022(3) 0.011(3) 0.032(3)
C14 0.087(6) 0.049(4) 0.062(5) 0.014(3) -0.013(4) 0.009(4)
C15 0.045(3) 0.033(2) 0.040(3) 0.016(2) 0.020(2) 0.028(2)
C16 0.0158(16) 0.0155(16) 0.043(3) 0.0047(16) -0.0013(16) 0.0045(14)
C17 0.0166(17) 0.0148(16) 0.045(3) 0.0038(16) -0.0036(16) 0.0044(14)
C18 0.027(2) 0.0187(18) 0.050(3) -0.0023(18) -0.009(2) 0.0117(16)
C19 0.031(2) 0.029(2) 0.038(3) -0.0055(19) -0.0113(19) 0.0153(19)
C20 0.040(3) 0.029(2) 0.035(3) 0.0002(19) -0.006(2) 0.018(2)
C21 0.029(2) 0.0182(18) 0.038(3) 0.0002(17) -0.0046(18) 0.0102(16)
C22 0.029(2) 0.025(2) 0.062(4) 0.017(2) 0.009(2) 0.0135(18)
C23 0.055(3) 0.050(3) 0.034(3) -0.002(2) -0.007(2) 0.035(3)
C24 0.050(3) 0.027(2) 0.037(3) 0.0029(19) -0.007(2) 0.023(2)
C25 0.0136(15) 0.0238(18) 0.029(2) 0.0097(16) 0.0051(14) 0.0068(14)
C26 0.0165(17) 0.030(2) 0.034(2) 0.0163(18) 0.0060(16) 0.0089(15)
C27 0.0180(19) 0.042(3) 0.062(3) 0.030(3) 0.010(2) 0.0142(19)
C28 0.0173(19) 0.049(3) 0.069(4) 0.035(3) 0.015(2) 0.013(2)
C29 0.0197(19) 0.035(2) 0.048(3) 0.023(2) 0.0134(19) 0.0087(17)
C30 0.0193(17) 0.0251(19) 0.033(2) 0.0119(17) 0.0090(16) 0.0090(15)
C31 0.0140(15) 0.0272(19) 0.032(2) 0.0145(17) 0.0040(15) 0.0079(15)
C32 0.0222(18) 0.028(2) 0.022(2) 0.0101(16) -0.0036(15) 0.0061(16)
C33 0.029(2) 0.040(3) 0.030(2) 0.019(2) 0.0079(18) 0.0141(19)
C34 0.0225(19) 0.029(2) 0.039(3) 0.0177(19) 0.0090(17) 0.0114(17)
C35 0.028(2) 0.029(2) 0.038(3) 0.0106(19) 0.0089(18) 0.0165(18)
C36 0.027(2) 0.032(2) 0.031(2) 0.0127(18) 0.0108(17) 0.0189(18)
C37 0.059(4) 0.044(3) 0.028(3) 0.005(2) -0.009(3) -0.001(3)
C38 0.037(3) 0.034(3) 0.051(3) 0.021(2) 0.007(2) 0.010(2)
C39 0.060(3) 0.037(3) 0.038(3) 0.012(2) 0.019(2) 0.029(3)
C40 0.0184(16) 0.0228(18) 0.027(2) 0.0122(15) 0.0091(15) 0.0087(14)
C41 0.0204(18) 0.0202(18) 0.037(2) 0.0089(17) 0.0072(17) 0.0031(15)
C42 0.0236(19) 0.0193(18) 0.044(3) 0.0099(18) 0.0132(18) 0.0070(15)
C43 0.0214(18) 0.030(2) 0.037(2) 0.0169(18) 0.0126(17) 0.0128(16)
C44 0.027(2) 0.032(2) 0.032(2) 0.0089(19) 0.0069(18) 0.0132(18)
C45 0.028(2) 0.0230(19) 0.027(2) 0.0069(16) 0.0099(16) 0.0127(16)
C46 0.050(3) 0.020(2) 0.052(3) 0.004(2) -0.012(3) 0.004(2)
C47 0.029(2) 0.038(3) 0.053(3) 0.022(2) 0.009(2) 0.018(2)
C48 0.054(3) 0.032(2) 0.028(2) 0.0030(19) 0.006(2) 0.024(2)
C49A 0.084(16) 0.052(12) 0.067(11) 0.024(8) 0.040(10) 0.033(11)
C50A 0.106(12) 0.056(8) 0.060(11) 0.026(8) 0.046(10) 0.056(9)
C51A 0.088(14) 0.058(12) 0.070(12) 0.007(11) 0.036(11) 0.043(11)
C52A 0.084(16) 0.052(12) 0.067(11) 0.024(8) 0.040(10) 0.033(11)
C53A 0.106(12) 0.056(8) 0.060(11) 0.026(8) 0.046(10) 0.056(9)
C54A 0.088(14) 0.058(12) 0.070(12) 0.007(11) 0.036(11) 0.043(11)
C49B 0.084(16) 0.052(12) 0.067(11) 0.024(8) 0.040(10) 0.033(11)
C50B 0.106(12) 0.056(8) 0.060(11) 0.026(8) 0.046(10) 0.056(9)
C51B 0.088(14) 0.058(12) 0.070(12) 0.007(11) 0.036(11) 0.043(11)
C52B 0.084(16) 0.052(12) 0.067(11) 0.024(8) 0.040(10) 0.033(11)
C53B 0.106(12) 0.056(8) 0.060(11) 0.026(8) 0.046(10) 0.056(9)
C54B 0.088(14) 0.058(12) 0.070(12) 0.007(11) 0.036(11) 0.043(11)

loop_
_atom_type_symbol
_atom_type_description
_atom_type_scat_dispersion_real
_atom_type_scat_dispersion_imag
_atom_type_scat_source
C C 0.0033 0.0016 'International Tables Vol C Tables 4.2.6.8 and 6.1.1.4'
H H 0.0000 0.0000 'International Tables Vol C Tables 4.2.6.8 and 6.1.1.4'
N N 0.0061 0.0033 'International Tables Vol C Tables 4.2.6.8 and 6.1.1.4'
P P 0.1023 0.0942 'International Tables Vol C Tables 4.2.6.8 and 6.1.1.4'
Cl Cl 0.1484 0.1585 'International Tables Vol C Tables 4.2.6.8 and 6.1.1.4'
Au Au -2.0133 8.8022 'International Tables Vol C Tables 4.2.6.8 and 6.1.1.4'

loop_
_geom_angle_atom_site_label_1
_geom_angle_atom_site_label_2
_geom_angle_atom_site_label_3
_geom_angle
_geom_angle_site_symmetry_1
_geom_angle_site_symmetry_3
N1 P1 N2 78.05(16) . .
N1 P1 Au2 130.35(13) . .
N2 P1 Au2 104.39(12) . .
N1 P1 Au1 105.35(12) . .
N2 P1 Au1 111.44(12) . .
Au2 P1 Au1 118.50(5) . .
N1 P1 P2 39.28(11) . .
N2 P1 P2 38.84(11) . .
Au2 P1 P2 123.39(5) . .
Au1 P1 P2 115.83(6) . .
N2 P2 N1 85.33(17) . .
N2 P2 P1 42.77(12) . .
N1 P2 P1 42.64(12) . .
P1 Au1 Cl1 175.80(5) . .
P1 Au2 Cl2 175.85(12) . .
C1 N1 P2 130.1(3) . .
C1 N1 P1 131.0(3) . .
P2 N1 P1 98.07(17) . .
C25 N2 P2 128.0(3) . .
C25 N2 P1 128.2(3) . .
P2 N2 P1 98.38(17) . .
C2 C1 C6 121.2(4) . .
C2 C1 N1 120.4(4) . .
C6 C1 N1 118.4(4) . .
C3 C2 C1 118.1(5) . .
C3 C2 C7 119.1(4) . .
C1 C2 C7 122.8(4) . .
C4 C3 C2 121.7(5) . .
C4 C3 H3 119.2 . .
C2 C3 H3 119.2 . .
C3 C4 C5 120.0(4) . .
C3 C4 H4 120.0 . .
C5 C4 H4 120.0 . .
C4 C5 C6 121.0(5) . .
C4 C5 H5 119.5 . .
C6 C5 H5 119.5 . .
C5 C6 C1 118.1(4) . .
C5 C6 C16 122.1(4) . .
C1 C6 C16 119.8(3) . .
C12 C7 C8 119.5(5) . .
C12 C7 C2 120.3(4) . .
C8 C7 C2 120.1(4) . .
C9 C8 C7 119.4(5) . .
C9 C8 C13 120.5(5) . .
C7 C8 C13 120.1(5) . .
C8 C9 C10 122.1(5) . .
C8 C9 H9 118.9 . .
C10 C9 H9 118.9 . .
C11 C10 C9 117.9(6) . .
C11 C10 C14 121.5(6) . .
C9 C10 C14 120.6(6) . .
C10 C11 C12 122.3(5) . .
C10 C11 H11 118.8 . .
C12 C11 H11 118.8 . .
C11 C12 C7 118.7(5) . .
C11 C12 C15 119.7(4) . .
C7 C12 C15 121.6(5) . .
C8 C13 H13A 109.5 . .
C8 C13 H13B 109.5 . .
H13A C13 H13B 109.5 . .
C8 C13 H13C 109.5 . .
H13A C13 H13C 109.5 . .
H13B C13 H13C 109.5 . .
C10 C14 H14A 109.5 . .
C10 C14 H14B 109.5 . .
H14A C14 H14B 109.5 . .
C10 C14 H14C 109.5 . .
H14A C14 H14C 109.5 . .
H14B C14 H14C 109.5 . .
C12 C15 H15A 109.5 . .
C12 C15 H15B 109.5 . .
H15A C15 H15B 109.5 . .
C12 C15 H15C 109.5 . .
H15A C15 H15C 109.5 . .
H15B C15 H15C 109.5 . .
C17 C16 C21 119.5(4) . .
C17 C16 C6 120.8(4) . .
C21 C16 C6 119.5(4) . .
C18 C17 C16 119.2(4) . .
C18 C17 C22 119.7(4) . .
C16 C17 C22 120.9(4) . .
C19 C18 C17 121.5(4) . .
C19 C18 H18 119.2 . .
C17 C18 H18 119.2 . .
C18 C19 C20 118.8(5) . .
C18 C19 C23 120.9(4) . .
C20 C19 C23 120.2(5) . .
C21 C20 C19 121.8(5) . .
C21 C20 H20 119.1 . .
C19 C20 H20 119.1 . .
C20 C21 C16 119.0(4) . .
C20 C21 C24 120.3(4) . .
C16 C21 C24 120.6(4) . .
C17 C22 H22A 109.5 . .
C17 C22 H22B 109.5 . .
H22A C22 H22B 109.5 . .
C17 C22 H22C 109.5 . .
H22A C22 H22C 109.5 . .
H22B C22 H22C 109.5 . .
C19 C23 H23A 109.5 . .
C19 C23 H23B 109.5 . .
H23A C23 H23B 109.5 . .
C19 C23 H23C 109.5 . .
H23A C23 H23C 109.5 . .
H23B C23 H23C 109.5 . .
C21 C24 H24A 109.5 . .
C21 C24 H24B 109.5 . .
H24A C24 H24B 109.5 . .
C21 C24 H24C 109.5 . .
H24A C24 H24C 109.5 . .
H24B C24 H24C 109.5 . .
C30 C25 C26 121.6(3) . .
C30 C25 N2 118.9(3) . .
C26 C25 N2 119.6(3) . .
C27 C26 C25 118.0(4) . .
C27 C26 C31 119.6(4) . .
C25 C26 C31 122.3(3) . .
C28 C27 C26 121.2(4) . .
C28 C27 H27 119.4 . .
C26 C27 H27 119.4 . .
C27 C28 C29 119.6(4) . .
C27 C28 H28 120.2 . .
C29 C28 H28 120.2 . .
C28 C29 C30 121.5(4) . .
C28 C29 H29 119.3 . .
C30 C29 H29 119.3 . .
C29 C30 C25 117.9(4) . .
C29 C30 C40 118.4(4) . .
C25 C30 C40 123.6(3) . .
C36 C31 C32 119.4(4) . .
C36 C31 C26 119.0(4) . .
C32 C31 C26 121.5(4) . .
C33 C32 C31 118.5(4) . .
C33 C32 C37 121.1(4) . .
C31 C32 C37 120.4(4) . .
C34 C33 C32 122.9(4) . .
C34 C33 H33 118.6 . .
C32 C33 H33 118.6 . .
C35 C34 C33 118.1(4) . .
C35 C34 C38 120.4(5) . .
C33 C34 C38 121.5(5) . .
C34 C35 C36 121.6(5) . .
C34 C35 H35 119.2 . .
C36 C35 H35 119.2 . .
C35 C36 C31 119.5(4) . .
C35 C36 C39 119.6(4) . .
C31 C36 C39 120.9(4) . .
C32 C37 H37A 109.5 . .
C32 C37 H37B 109.5 . .
H37A C37 H37B 109.5 . .
C32 C37 H37C 109.5 . .
H37A C37 H37C 109.5 . .
H37B C37 H37C 109.5 . .
C34 C38 H38A 109.5 . .
C34 C38 H38B 109.5 . .
H38A C38 H38B 109.5 . .
C34 C38 H38C 109.5 . .
H38A C38 H38C 109.5 . .
H38B C38 H38C 109.5 . .
C36 C39 H39A 109.5 . .
C36 C39 H39B 109.5 . .
H39A C39 H39B 109.5 . .
C36 C39 H39C 109.5 . .
H39A C39 H39C 109.5 . .
H39B C39 H39C 109.5 . .
C41 C40 C45 120.3(4) . .
C41 C40 C30 121.1(4) . .
C45 C40 C30 118.4(4) . .
C42 C41 C40 119.1(4) . .
C42 C41 C46 119.4(4) . .
C40 C41 C46 121.6(4) . .
C41 C42 C43 121.8(4) . .
C41 C42 H42 119.1 . .
C43 C42 H42 119.1 . .
C44 C43 C42 117.7(4) . .
C44 C43 C47 122.0(5) . .
C42 C43 C47 120.2(4) . .
C43 C44 C45 122.7(5) . .
C43 C44 H44 118.7 . .
C45 C44 H44 118.7 . .
C44 C45 C40 118.5(4) . .
C44 C45 C48 120.1(4) . .
C40 C45 C48 121.4(4) . .
C41 C46 H46A 109.5 . .
C41 C46 H46B 109.5 . .
H46A C46 H46B 109.5 . .
C41 C46 H46C 109.5 . .
H46A C46 H46C 109.5 . .
H46B C46 H46C 109.5 . .
C43 C47 H47A 109.5 . .
C43 C47 H47B 109.5 . .
H47A C47 H47B 109.5 . .
C43 C47 H47C 109.5 . .
H47A C47 H47C 109.5 . .
H47B C47 H47C 109.5 . .
C45 C48 H48A 109.5 . .
C45 C48 H48B 109.5 . .
H48A C48 H48B 109.5 . .
C45 C48 H48C 109.5 . .
H48A C48 H48C 109.5 . .
H48B C48 H48C 109.5 . .
C50A C49A C54A 120.0 . .
C50A C49A H49A 120.0 . .
C54A C49A H49A 120.0 . .
C51A C50A C49A 120.0 . .
C51A C50A H50A 120.0 . .
C49A C50A H50A 120.0 . .
C52A C51A C50A 120.0 . .
C52A C51A H51A 120.0 . .
C50A C51A H51A 120.0 . .
C51A C52A C53A 120.0 . .
C51A C52A H52A 120.0 . .
C53A C52A H52A 120.0 . .
C54A C53A C52A 120.0 . .
C54A C53A H53A 120.0 . .
C52A C53A H53A 120.0 . .
C53A C54A C49A 120.0 . .
C53A C54A H54A 120.0 . .
C49A C54A H54A 120.0 . .
C50B C49B C54B 120.0 . .
C50B C49B H49B 120.0 . .
C54B C49B H49B 120.0 . .
C49B C50B C51B 120.0 . .
C49B C50B H50B 120.0 . .
C51B C50B H50B 120.0 . .
C50B C51B C52B 120.0 . .
C50B C51B H51B 120.0 . .
C52B C51B H51B 120.0 . .
C53B C52B C51B 120.0 . .
C53B C52B H52B 120.0 . .
C51B C52B H52B 120.0 . .
C52B C53B C54B 120.0 . .
C52B C53B H53B 120.0 . .
C54B C53B H53B 120.0 . .
C53B C54B C49B 120.0 . .
C53B C54B H54B 120.0 . .
C49B C54B H54B 120.0 . .

loop_
_geom_bond_atom_site_label_1
_geom_bond_atom_site_label_2
_geom_bond_distance
_geom_bond_site_symmetry_2
P1 N1 1.776(3) .
P1 N2 1.781(3) .
P1 Au2 2.1240(13) .
P1 Au1 2.2278(12) .
P1 P2 2.5953(18) .
P2 N2 1.645(3) .
P2 N1 1.660(3) .
Au1 Cl1 2.3068(12) .
Au2 Cl2 2.288(4) .
N1 C1 1.424(5) .
N2 C25 1.434(5) .
C1 C2 1.404(6) .
C1 C6 1.421(6) .
C2 C3 1.399(6) .
C2 C7 1.481(7) .
C3 C4 1.373(8) .
C3 H3 0.9300 .
C4 C5 1.394(8) .
C4 H4 0.9300 .
C5 C6 1.394(6) .
C5 H5 0.9300 .
C6 C16 1.470(7) .
C7 C12 1.410(6) .
C7 C8 1.418(6) .
C8 C9 1.368(8) .
C8 C13 1.508(7) .
C9 C10 1.399(9) .
C9 H9 0.9300 .
C10 C11 1.385(8) .
C10 C14 1.516(9) .
C11 C12 1.390(8) .
C11 H11 0.9300 .
C12 C15 1.507(7) .
C13 H13A 0.9600 .
C13 H13B 0.9600 .
C13 H13C 0.9600 .
C14 H14A 0.9600 .
C14 H14B 0.9600 .
C14 H14C 0.9600 .
C15 H15A 0.9600 .
C15 H15B 0.9600 .
C15 H15C 0.9600 .
C16 C17 1.410(5) .
C16 C21 1.413(7) .
C17 C18 1.393(7) .
C17 C22 1.508(7) .
C18 C19 1.382(7) .
C18 H18 0.9300 .
C19 C20 1.390(6) .
C19 C23 1.512(8) .
C20 C21 1.388(7) .
C20 H20 0.9300 .
C21 C24 1.509(6) .
C22 H22A 0.9600 .
C22 H22B 0.9600 .
C22 H22C 0.9600 .
C23 H23A 0.9600 .
C23 H23B 0.9600 .
C23 H23C 0.9600 .
C24 H24A 0.9600 .
C24 H24B 0.9600 .
C24 H24C 0.9600 .
C25 C30 1.401(5) .
C25 C26 1.405(5) .
C26 C27 1.400(6) .
C26 C31 1.489(6) .
C27 C28 1.379(7) .
C27 H27 0.9300 .
C28 C29 1.389(7) .
C28 H28 0.9300 .
C29 C30 1.394(6) .
C29 H29 0.9300 .
C30 C40 1.492(6) .
C31 C36 1.406(7) .
C31 C32 1.417(6) .
C32 C33 1.388(6) .
C32 C37 1.483(7) .
C33 C34 1.385(7) .
C33 H33 0.9300 .
C34 C35 1.384(7) .
C34 C38 1.502(6) .
C35 C36 1.398(6) .
C35 H35 0.9300 .
C36 C39 1.495(7) .
C37 H37A 0.9600 .
C37 H37B 0.9600 .
C37 H37C 0.9600 .
C38 H38A 0.9600 .
C38 H38B 0.9600 .
C38 H38C 0.9600 .
C39 H39A 0.9600 .
C39 H39B 0.9600 .
C39 H39C 0.9600 .
C40 C41 1.398(6) .
C40 C45 1.403(6) .
C41 C42 1.393(6) .
C41 C46 1.504(7) .
C42 C43 1.399(7) .
C42 H42 0.9300 .
C43 C44 1.377(7) .
C43 C47 1.506(6) .
C44 C45 1.394(6) .
C44 H44 0.9300 .
C45 C48 1.507(6) .
C46 H46A 0.9600 .
C46 H46B 0.9600 .
C46 H46C 0.9600 .
C47 H47A 0.9600 .
C47 H47B 0.9600 .
C47 H47C 0.9600 .
C48 H48A 0.9600 .
C48 H48B 0.9600 .
C48 H48C 0.9600 .
C49A C50A 1.3900 .
C49A C54A 1.3900 .
C49A H49A 0.9300 .
C50A C51A 1.3900 .
C50A H50A 0.9300 .
C51A C52A 1.3900 .
C51A H51A 0.9300 .
C52A C53A 1.3900 .
C52A H52A 0.9300 .
C53A C54A 1.3900 .
C53A H53A 0.9300 .
C54A H54A 0.9300 .
C49B C50B 1.3900 .
C49B C54B 1.3900 .
C49B H49B 0.9300 .
C50B C51B 1.3900 .
C50B H50B 0.9300 .
C51B C52B 1.3900 .
C51B H51B 0.9300 .
C52B C53B 1.3900 .
C52B H52B 0.9300 .
C53B C54B 1.3900 .
C53B H53B 0.9300 .
C54B H54B 0.9300 .

loop_
_geom_torsion_atom_site_label_1
_geom_torsion_atom_site_label_2
_geom_torsion_atom_site_label_3
_geom_torsion_atom_site_label_4
_geom_torsion
_geom_torsion_site_symmetry_1
_geom_torsion_site_symmetry_2
_geom_torsion_site_symmetry_3
_geom_torsion_site_symmetry_4
N2 P2 N1 C1 -166.9(4) . . . .
P1 P2 N1 C1 -170.1(5) . . . .
N2 P2 N1 P1 3.16(18) . . . .
N2 P1 N1 C1 167.0(4) . . . .
Au2 P1 N1 C1 -94.2(4) . . . .
Au1 P1 N1 C1 57.8(4) . . . .
P2 P1 N1 C1 170.0(5) . . . .
N2 P1 N1 P2 -2.97(17) . . . .
Au2 P1 N1 P2 95.86(19) . . . .
Au1 P1 N1 P2 -112.20(14) . . . .
N1 P2 N2 C25 -158.5(4) . . . .
P1 P2 N2 C25 -155.4(4) . . . .
N1 P2 N2 P1 -3.15(18) . . . .
N1 P1 N2 C25 158.3(4) . . . .
Au2 P1 N2 C25 29.3(3) . . . .
Au1 P1 N2 C25 -99.7(3) . . . .
P2 P1 N2 C25 155.3(4) . . . .
N1 P1 N2 P2 3.00(17) . . . .
Au2 P1 N2 P2 -125.97(13) . . . .
Au1 P1 N2 P2 104.99(14) . . . .
P2 N1 C1 C2 -158.2(3) . . . .
P1 N1 C1 C2 34.8(6) . . . .
P2 N1 C1 C6 21.6(5) . . . .
P1 N1 C1 C6 -145.3(3) . . . .
C6 C1 C2 C3 1.3(6) . . . .
N1 C1 C2 C3 -178.9(4) . . . .
C6 C1 C2 C7 -176.5(4) . . . .
N1 C1 C2 C7 3.3(6) . . . .
C1 C2 C3 C4 -0.3(6) . . . .
C7 C2 C3 C4 177.5(4) . . . .
C2 C3 C4 C5 -0.4(7) . . . .
C3 C4 C5 C6 0.1(7) . . . .
C4 C5 C6 C1 0.8(6) . . . .
C4 C5 C6 C16 -178.6(4) . . . .
C2 C1 C6 C5 -1.5(6) . . . .
N1 C1 C6 C5 178.7(4) . . . .
C2 C1 C6 C16 177.9(4) . . . .
N1 C1 C6 C16 -1.9(5) . . . .
C3 C2 C7 C12 71.0(5) . . . .
C1 C2 C7 C12 -111.3(5) . . . .
C3 C2 C7 C8 -105.8(5) . . . .
C1 C2 C7 C8 71.8(6) . . . .
C12 C7 C8 C9 2.2(7) . . . .
C2 C7 C8 C9 179.0(4) . . . .
C12 C7 C8 C13 -176.3(4) . . . .
C2 C7 C8 C13 0.6(7) . . . .
C7 C8 C9 C10 -1.6(8) . . . .
C13 C8 C9 C10 176.8(5) . . . .
C8 C9 C10 C11 0.0(8) . . . .
C8 C9 C10 C14 -177.5(6) . . . .
C9 C10 C11 C12 1.1(8) . . . .
C14 C10 C11 C12 178.5(6) . . . .
C10 C11 C12 C7 -0.5(7) . . . .
C10 C11 C12 C15 -178.0(5) . . . .
C8 C7 C12 C11 -1.1(6) . . . .
C2 C7 C12 C11 -178.0(4) . . . .
C8 C7 C12 C15 176.3(4) . . . .
C2 C7 C12 C15 -0.5(6) . . . .
C5 C6 C16 C17 85.4(5) . . . .
C1 C6 C16 C17 -94.0(5) . . . .
C5 C6 C16 C21 -98.8(5) . . . .
C1 C6 C16 C21 81.8(5) . . . .
C21 C16 C17 C18 -2.9(6) . . . .
C6 C16 C17 C18 172.8(4) . . . .
C21 C16 C17 C22 -177.2(4) . . . .
C6 C16 C17 C22 -1.4(6) . . . .
C16 C17 C18 C19 0.7(6) . . . .
C22 C17 C18 C19 175.1(4) . . . .
C17 C18 C19 C20 2.2(7) . . . .
C17 C18 C19 C23 -177.4(4) . . . .
C18 C19 C20 C21 -3.0(7) . . . .
C23 C19 C20 C21 176.6(5) . . . .
C19 C20 C21 C16 0.8(7) . . . .
C19 C20 C21 C24 -176.9(5) . . . .
C17 C16 C21 C20 2.1(6) . . . .
C6 C16 C21 C20 -173.7(4) . . . .
C17 C16 C21 C24 179.8(4) . . . .
C6 C16 C21 C24 4.0(6) . . . .
P2 N2 C25 C30 -141.0(4) . . . .
P1 N2 C25 C30 70.7(5) . . . .
P2 N2 C25 C26 38.3(6) . . . .
P1 N2 C25 C26 -110.0(4) . . . .
C30 C25 C26 C27 -5.1(7) . . . .
N2 C25 C26 C27 175.6(5) . . . .
C30 C25 C26 C31 172.7(4) . . . .
N2 C25 C26 C31 -6.6(7) . . . .
C25 C26 C27 C28 -0.1(9) . . . .
C31 C26 C27 C28 -177.9(5) . . . .
C26 C27 C28 C29 3.2(10) . . . .
C27 C28 C29 C30 -1.3(9) . . . .
C28 C29 C30 C25 -3.6(8) . . . .
C28 C29 C30 C40 172.4(5) . . . .
C26 C25 C30 C29 6.9(7) . . . .
N2 C25 C30 C29 -173.9(4) . . . .
C26 C25 C30 C40 -168.9(4) . . . .
N2 C25 C30 C40 10.4(7) . . . .
C27 C26 C31 C36 86.9(6) . . . .
C25 C26 C31 C36 -90.9(5) . . . .
C27 C26 C31 C32 -91.7(6) . . . .
C25 C26 C31 C32 90.6(5) . . . .
C36 C31 C32 C33 1.2(6) . . . .
C26 C31 C32 C33 179.8(4) . . . .
C36 C31 C32 C37 -177.0(5) . . . .
C26 C31 C32 C37 1.5(7) . . . .
C31 C32 C33 C34 0.1(7) . . . .
C37 C32 C33 C34 178.4(5) . . . .
C32 C33 C34 C35 -0.8(7) . . . .
C32 C33 C34 C38 178.6(4) . . . .
C33 C34 C35 C36 0.1(6) . . . .
C38 C34 C35 C36 -179.3(4) . . . .
C34 C35 C36 C31 1.2(6) . . . .
C34 C35 C36 C39 -179.4(4) . . . .
C32 C31 C36 C35 -1.9(6) . . . .
C26 C31 C36 C35 179.5(4) . . . .
C32 C31 C36 C39 178.8(4) . . . .
C26 C31 C36 C39 0.2(6) . . . .
C29 C30 C40 C41 73.1(6) . . . .
C25 C30 C40 C41 -111.2(5) . . . .
C29 C30 C40 C45 -101.4(5) . . . .
C25 C30 C40 C45 74.3(6) . . . .
C45 C40 C41 C42 1.2(6) . . . .
C30 C40 C41 C42 -173.2(4) . . . .
C45 C40 C41 C46 -177.3(4) . . . .
C30 C40 C41 C46 8.3(6) . . . .
C40 C41 C42 C43 -0.9(6) . . . .
C46 C41 C42 C43 177.7(4) . . . .
C41 C42 C43 C44 0.0(6) . . . .
C41 C42 C43 C47 -178.2(4) . . . .
C42 C43 C44 C45 0.7(6) . . . .
C47 C43 C44 C45 178.8(4) . . . .
C43 C44 C45 C40 -0.3(7) . . . .
C43 C44 C45 C48 179.0(4) . . . .
C41 C40 C45 C44 -0.7(6) . . . .
C30 C40 C45 C44 173.9(4) . . . .
C41 C40 C45 C48 -180.0(4) . . . .
C30 C40 C45 C48 -5.4(6) . . . .
C54A C49A C50A C51A 0.0 . . . .
C49A C50A C51A C52A 0.0 . . . .
C50A C51A C52A C53A 0.0 . . . .
C51A C52A C53A C54A 0.0 . . . .
C52A C53A C54A C49A 0.0 . . . .
C50A C49A C54A C53A 0.0 . . . .
C54B C49B C50B C51B 0.0 . . . .
C49B C50B C51B C52B 0.0 . . . .
C50B C51B C52B C53B 0.0 . . . .
C51B C52B C53B C54B 0.0 . . . .
C52B C53B C54B C49B 0.0 . . . .
C50B C49B C54B C53B 0.0 . . . .
